data_2243122
loop_
_publ_author_name
'Yennawar, Hemant P.'
'Hess, Andrew R.'
'Allcock, Harry R.'

_publ_section_title
;
 Crystal structures of three hexakis(fluoroaryloxy)cyclotriphosphazenes
;
_journal_issue 10
_journal_name_full 'Acta Crystallographica Section E'
_journal_page_first 1525
_journal_page_last 1530
_journal_paper_doi 10.1107/S2056989019012933
_journal_volume 75
_journal_year 2019
_chemical_formula_iupac 'C42 H24 F18 N3 O6 P3'
_chemical_formula_moiety 'C42 H24 F18 N3 O6 P3'
_chemical_formula_sum 'C42 H24 F18 N3 O6 P3'
_chemical_formula_weight 1101.55
_chemical_name_systematic
;
Hexakis[4-(trifluoromethyl)phenoxy]cyclotriphosphazene
;
_space_group_crystal_system triclinic
_space_group_IT_number 2
_space_group_name_Hall '-P 1'
_space_group_name_H-M_alt 'P -1'
_symmetry_space_group_name_Hall '-P 1'
_symmetry_space_group_name_H-M 'P -1'
_atom_sites_solution_hydrogens geom
_atom_sites_solution_primary direct
_atom_sites_solution_secondary difmap
_audit_creation_method
;
Olex2 1.2
(compiled 2018.05.29 svn.r3508 for OlexSys, GUI svn.r5506)
;
_cell_angle_alpha 65.253(2)
_cell_angle_beta 68.874(2)
_cell_angle_gamma 71.715(2)
_cell_formula_units_Z 2
_cell_length_a 13.4906(11)
_cell_length_b 13.6573(11)
_cell_length_c 14.9377(13)
_cell_measurement_reflns_used 4888
_cell_measurement_temperature 298(2)
_cell_measurement_theta_max 21.820
_cell_measurement_theta_min 2.551
_cell_volume 2288.0(3)
_computing_cell_refinement
;
SAINT (Bruker, 2001)
;
_computing_data_collection
;
SMART (Bruker, 2001)
;
_computing_data_reduction
;
SAINT (Bruker, 2001)
;
_computing_molecular_graphics
;
<i>OLEX2</i> (Dolomanov <i>et al.</i>,  2009)
;
_computing_publication_material
;
<i>OLEX2</i> (Dolomanov <i>et al.</i>,  2009)
;
_computing_structure_refinement
;
SHELXL (Sheldrick, 2015)
;
_computing_structure_solution
;
SHELXS97 (Sheldrick, 2008)
;
_diffrn_ambient_temperature 298(2)
_diffrn_measured_fraction_theta_full 0.972
_diffrn_measured_fraction_theta_max 0.972
_diffrn_measurement_device_type 'Bruker SMART CCD area detector'
_diffrn_measurement_method 'phi and omega scans'
_diffrn_radiation_monochromator graphite
_diffrn_radiation_type MoK\a
_diffrn_radiation_wavelength 0.71073
_diffrn_reflns_av_R_equivalents 0.0194
_diffrn_reflns_av_unetI/netI 0.0351
_diffrn_reflns_limit_h_max 16
_diffrn_reflns_limit_h_min -17
_diffrn_reflns_limit_k_max 18
_diffrn_reflns_limit_k_min -17
_diffrn_reflns_limit_l_max 19
_diffrn_reflns_limit_l_min -19
_diffrn_reflns_number 21657
_diffrn_reflns_theta_full 28.27
_diffrn_reflns_theta_max 28.27
_diffrn_reflns_theta_min 1.67
_diffrn_source 'fine-focus sealed tube'
_diffrn_source_current 32.0
_diffrn_source_power 1.6
_diffrn_source_voltage 50.0
_exptl_absorpt_coefficient_mu 0.254
_exptl_absorpt_correction_T_max 0.9
_exptl_absorpt_correction_T_min 0.727146
_exptl_absorpt_correction_type multi-scan
_exptl_absorpt_process_details
;
(SADABS; Bruker, 2001)
;
_exptl_crystal_colour colorless
_exptl_crystal_density_diffrn 1.599
_exptl_crystal_density_method 'not measured'
_exptl_crystal_description cubical
_exptl_crystal_F_000 1104
_exptl_crystal_size_max 0.28
_exptl_crystal_size_mid 0.23
_exptl_crystal_size_min 0.22
_refine_diff_density_max 0.321
_refine_diff_density_min -0.266
_refine_ls_extinction_method none
_refine_ls_goodness_of_fit_ref 0.980
_refine_ls_hydrogen_treatment constr
_refine_ls_matrix_type full
_refine_ls_number_parameters 817
_refine_ls_number_reflns 11015
_refine_ls_number_restraints 462
_refine_ls_restrained_S_all 1.098
_refine_ls_R_factor_all 0.1002
_refine_ls_R_factor_gt 0.0616
_refine_ls_shift/su_max 0.000
_refine_ls_shift/su_mean 0.000
_refine_ls_structure_factor_coef Fsqd
_refine_ls_weighting_details 'calc w=1/[\s^2^(Fo^2^)+(0.1123P)^2^+0.1708P] where P=(Fo^2^+2Fc^2^)/3'
_refine_ls_weighting_scheme calc
_refine_ls_wR_factor_gt 0.1670
_refine_ls_wR_factor_ref 0.1949
_reflns_number_gt 6744
_reflns_number_total 11015
_reflns_threshold_expression >2sigma(I)
_cod_data_source_file hb7853sup1.cif
_cod_data_source_block 2
_cod_database_code 2243122

loop_
_space_group_symop_id
_space_group_symop_operation_xyz
1 'x, y, z'
2 '-x, -y, -z'

loop_
_atom_site_type_symbol
_atom_site_label
_atom_site_fract_x
_atom_site_fract_y
_atom_site_fract_z
_atom_site_U_iso_or_equiv
_atom_site_adp_type
_atom_site_calc_flag
_atom_site_occupancy
_atom_site_disorder_assembly
_atom_site_disorder_group
P P1 0.68414(6) 0.84053(6) 0.44920(5) 0.0585(2) Uani d 1 . .
P P2 0.85174(6) 0.67556(6) 0.50300(5) 0.0552(2) Uani d 1 . .
P P3 0.87918(7) 0.88917(7) 0.42221(6) 0.0707(3) Uani d 1 . .
F F1A 0.4362(12) 0.6424(16) 0.1915(7) 0.160(5) Uani d 0.60(2) A 1
F F2A 0.3227(6) 0.6559(12) 0.3199(8) 0.145(4) Uani d 0.60(2) A 1
F F3A 0.4489(17) 0.5186(7) 0.3291(19) 0.227(8) Uani d 0.60(2) A 1
F F4A 0.394(3) 0.7186(11) 0.9862(16) 0.172(7) Uani d 0.50(4) B 1
F F5A 0.2833(10) 0.866(2) 0.9482(15) 0.197(7) Uani d 0.50(4) B 1
F F6A 0.4337(19) 0.864(2) 0.9632(17) 0.183(8) Uani d 0.50(4) B 1
F F7A 0.763(2) 0.2483(8) 0.3807(10) 0.210(9) Uani d 0.559(18) C 1
F F8A 0.6714(9) 0.3907(12) 0.3012(15) 0.193(6) Uani d 0.559(18) C 1
F F9A 0.8252(12) 0.3395(14) 0.2322(9) 0.188(6) Uani d 0.559(18) C 1
F F10A 0.6296(14) 0.6628(14) 1.0167(15) 0.220(6) Uani d 0.58(3) D 1
F F11A 0.6584(13) 0.4891(11) 1.0681(7) 0.197(6) Uani d 0.58(3) D 1
F F12A 0.7777(10) 0.5711(19) 1.0454(10) 0.225(6) Uani d 0.58(3) D 1
F F13A 1.000(2) 0.6604(14) 0.0487(11) 0.153(7) Uani d 0.41(2) E 1
F F14A 1.1343(9) 0.731(3) -0.0363(17) 0.187(10) Uani d 0.41(2) E 1
F F15A 0.983(2) 0.8130(18) -0.0613(16) 0.187(10) Uani d 0.41(2) E 1
F F16A 0.7615(13) 0.9015(16) 0.9322(8) 0.228(9) Uani d 0.521(18) F 1
F F17A 0.6226(7) 0.9899(11) 0.8914(9) 0.144(4) Uani d 0.521(18) F 1
F F18A 0.7373(15) 1.0756(15) 0.8606(11) 0.232(11) Uani d 0.521(18) F 1
O O1 0.65907(17) 0.85648(17) 0.34741(14) 0.0702(5) Uani d 1 . .
O O2 0.56558(16) 0.87706(17) 0.51083(15) 0.0704(5) Uani d 1 . .
O O3 0.91515(14) 0.61655(16) 0.42139(14) 0.0636(5) Uani d 1 . .
O O4 0.86635(16) 0.57561(16) 0.60333(14) 0.0662(5) Uani d 1 . .
O O5 0.9588(2) 0.9303(2) 0.31223(17) 0.0940(7) Uani d 1 . .
O O6 0.9062(2) 0.9631(2) 0.46466(17) 0.0881(7) Uani d 1 . .
N N1 0.72831(17) 0.71653(18) 0.50653(16) 0.0560(5) Uani d 1 . .
N N2 0.91743(19) 0.7639(2) 0.48024(19) 0.0666(6) Uani d 1 . .
N N3 0.7578(2) 0.9251(2) 0.41827(19) 0.0720(7) Uani d 1 . .
C C1 0.6004(2) 0.7960(3) 0.3373(2) 0.0631(7) Uani d 1 . .
C C2 0.6003(3) 0.8158(3) 0.2394(2) 0.0760(8) Uani d 1 . .
H H2 0.6376 0.8676 0.1846 0.091 Uiso calc 1 . .
C C3 0.5447(3) 0.7587(3) 0.2226(2) 0.0848(10) Uani d 1 . .
H H3 0.5452 0.7717 0.1562 0.102 Uiso calc 1 . .
C C4 0.4886(3) 0.6825(3) 0.3033(3) 0.0785(9) Uani d 1 A .
C C5 0.4888(3) 0.6644(3) 0.4011(2) 0.0811(9) Uani d 1 . .
H H5 0.4503 0.6137 0.4560 0.097 Uiso calc 1 . .
C C6 0.5446(3) 0.7195(3) 0.4194(2) 0.0769(9) Uani d 1 . .
H H6 0.5449 0.7058 0.4857 0.092 Uiso calc 1 . .
C C7 0.4253(4) 0.6231(5) 0.2866(3) 0.1041(12) Uani d 1 . .
C C8 0.5285(2) 0.8581(2) 0.6156(2) 0.0616(7) Uani d 1 . .
C C9 0.5845(3) 0.8670(5) 0.6688(3) 0.1203(17) Uani d 1 . .
H H9 0.6539 0.8823 0.6371 0.144 Uiso calc 1 . .
C C10 0.5384(4) 0.8532(5) 0.7715(3) 0.1295(18) Uani d 1 . .
H H10 0.5779 0.8590 0.8082 0.155 Uiso calc 1 . .
C C11 0.4390(3) 0.8320(3) 0.8189(3) 0.0821(9) Uani d 1 B .
C C12 0.3834(4) 0.8241(4) 0.7636(3) 0.1165(15) Uani d 1 . .
H H12 0.3140 0.8088 0.7953 0.140 Uiso calc 1 . .
C C13 0.4271(3) 0.8381(4) 0.6617(3) 0.1033(13) Uani d 1 . .
H H13 0.3871 0.8339 0.6247 0.124 Uiso calc 1 . .
C C14 0.3876(4) 0.8233(5) 0.9270(3) 0.1174(14) Uani d 1 . .
C C15 0.8713(2) 0.5499(2) 0.40165(19) 0.0560(6) Uani d 1 . .
C C16 0.8619(2) 0.4457(2) 0.4678(2) 0.0640(7) Uani d 1 . .
H H16 0.8793 0.4197 0.5296 0.077 Uiso calc 1 . .
C C17 0.8263(2) 0.3799(3) 0.4419(2) 0.0688(7) Uani d 1 . .
H H17 0.8195 0.3088 0.4865 0.083 Uiso calc 1 . .
C C18 0.8004(3) 0.4186(3) 0.3498(2) 0.0697(7) Uani d 1 C .
C C19 0.8091(3) 0.5248(3) 0.2851(2) 0.0770(9) Uani d 1 . .
H H19 0.7911 0.5518 0.2234 0.092 Uiso calc 1 . .
C C20 0.8438(3) 0.5907(3) 0.3109(2) 0.0716(8) Uani d 1 . .
H H20 0.8488 0.6625 0.2675 0.086 Uiso calc 1 . .
C C21 0.7667(4) 0.3459(4) 0.3208(3) 0.1023(12) Uani d 1 . .
C C22 0.8220(2) 0.5822(2) 0.7016(2) 0.0615(7) Uani d 1 . .
C C23 0.8860(3) 0.5992(3) 0.7438(3) 0.0923(11) Uani d 1 . .
H H23 0.9556 0.6118 0.7064 0.111 Uiso calc 1 . .
C C24 0.8460(4) 0.5973(4) 0.8433(3) 0.1145(14) Uani d 1 . .
H H24 0.8890 0.6081 0.8737 0.137 Uiso calc 1 . .
C C25 0.7440(5) 0.5799(4) 0.8972(3) 0.1115(14) Uani d 1 D .
C C26 0.6821(4) 0.5634(4) 0.8531(3) 0.1285(17) Uani d 1 . .
H H26 0.6123 0.5513 0.8901 0.154 Uiso calc 1 . .
C C27 0.7209(3) 0.5642(4) 0.7538(3) 0.0996(12) Uani d 1 . .
H H27 0.6782 0.5526 0.7236 0.119 Uiso calc 1 . .
C C28 0.7003(7) 0.5779(6) 1.0037(4) 0.177(3) Uani d 1 . .
C C29 0.9745(3) 0.8835(3) 0.2388(2) 0.0810(9) Uani d 1 . .
C C30 1.0614(3) 0.8001(4) 0.2282(3) 0.0992(12) Uani d 1 . .
H H30 1.1073 0.7725 0.2706 0.119 Uiso calc 1 . .
C C31 1.0793(3) 0.7581(4) 0.1533(3) 0.1006(12) Uani d 1 . .
H H31 1.1376 0.7011 0.1454 0.121 Uiso calc 1 . .
C C32 1.0123(3) 0.7991(3) 0.0902(3) 0.0864(10) Uani d 1 E .
C C33 0.9258(3) 0.8820(3) 0.1029(3) 0.0924(10) Uani d 1 . .
H H33 0.8796 0.9099 0.0607 0.111 Uiso calc 1 . .
C C34 0.9067(3) 0.9247(3) 0.1780(3) 0.0898(10) Uani d 1 . .
H H34 0.8480 0.9811 0.1866 0.108 Uiso calc 1 . .
C C35 1.0318(4) 0.7530(4) 0.0104(3) 0.1108(13) Uani d 1 . .
C C36 0.8587(3) 0.9643(3) 0.5638(2) 0.0735(8) Uani d 1 . .
C C37 0.7719(4) 1.0433(3) 0.5824(3) 0.1078(13) Uani d 1 . .
H H37 0.7421 1.0944 0.5294 0.129 Uiso calc 1 . .
C C38 0.7283(4) 1.0481(4) 0.6782(4) 0.1182(15) Uani d 1 . .
H H38 0.6672 1.1010 0.6908 0.142 Uiso calc 1 . .
C C39 0.7728(3) 0.9766(3) 0.7557(3) 0.0897(10) Uani d 1 F .
C C40 0.8609(4) 0.8990(4) 0.7358(3) 0.1053(12) Uani d 1 . .
H H40 0.8920 0.8490 0.7882 0.126 Uiso calc 1 . .
C C41 0.9049(3) 0.8930(4) 0.6389(3) 0.0967(11) Uani d 1 . .
H H41 0.9659 0.8403 0.6257 0.116 Uiso calc 1 . .
C C42 0.7262(5) 0.9837(5) 0.8593(4) 0.1269(16) Uani d 1 . .
F F1B 0.3334(15) 0.6780(15) 0.268(2) 0.214(10) Uani d 0.40(2) A 2
F F3B 0.4773(17) 0.580(2) 0.2181(17) 0.163(9) Uani d 0.40(2) A 2
F F2B 0.3929(15) 0.5385(14) 0.3684(6) 0.137(5) Uani d 0.40(2) A 2
F F8B 0.730(2) 0.3875(10) 0.2449(11) 0.182(9) Uani d 0.441(18) C 2
F F7B 0.6902(10) 0.2962(12) 0.3998(9) 0.134(5) Uani d 0.441(18) C 2
F F9B 0.8426(8) 0.2602(12) 0.3094(17) 0.159(7) Uani d 0.441(18) C 2
F F14B 1.1116(15) 0.6706(11) 0.0104(12) 0.194(6) Uani d 0.59(2) E 2
F F15B 1.0467(16) 0.8241(9) -0.0802(6) 0.166(6) Uani d 0.59(2) E 2
F F13B 0.9472(11) 0.7161(17) 0.0203(13) 0.179(6) Uani d 0.59(2) E 2
F F18B 0.6521(17) 1.0665(18) 0.8675(12) 0.266(13) Uani d 0.479(18) F 2
F F16B 0.7994(9) 0.9847(11) 0.8964(8) 0.142(4) Uani d 0.479(18) F 2
F F17B 0.688(2) 0.8961(17) 0.9256(10) 0.250(14) Uani d 0.479(18) F 2
F F10B 0.685(3) 0.6819(12) 1.0010(18) 0.264(13) Uani d 0.42(3) D 2
F F12B 0.773(2) 0.523(3) 1.055(2) 0.311(15) Uani d 0.42(3) D 2
F F11B 0.605(2) 0.542(3) 1.0475(17) 0.282(11) Uani d 0.42(3) D 2
F F5B 0.3040(18) 0.9045(19) 0.9332(13) 0.182(7) Uani d 0.50(4) B 2
F F4B 0.351(3) 0.7310(15) 0.9857(18) 0.174(7) Uani d 0.50(4) B 2
F F6B 0.4543(15) 0.825(3) 0.9713(13) 0.170(7) Uani d 0.50(4) B 2

loop_
_atom_site_aniso_label
_atom_site_aniso_U_11
_atom_site_aniso_U_22
_atom_site_aniso_U_33
_atom_site_aniso_U_12
_atom_site_aniso_U_13
_atom_site_aniso_U_23
P1 0.0639(4) 0.0609(4) 0.0499(4) -0.0100(3) -0.0165(3) -0.0186(3)
P2 0.0554(4) 0.0635(4) 0.0488(4) -0.0100(3) -0.0114(3) -0.0246(3)
P3 0.0831(6) 0.0789(6) 0.0596(4) -0.0359(4) -0.0091(4) -0.0265(4)
F1A 0.160(8) 0.289(15) 0.108(4) -0.113(9) -0.007(4) -0.113(6)
F2A 0.085(4) 0.265(10) 0.136(6) -0.079(5) 0.007(4) -0.114(6)
F3A 0.282(17) 0.135(5) 0.348(19) -0.057(7) -0.192(16) -0.060(9)
F4A 0.235(19) 0.197(7) 0.067(6) -0.072(8) -0.028(10) -0.017(5)
F5A 0.106(6) 0.326(19) 0.093(6) -0.021(7) 0.023(4) -0.069(10)
F6A 0.184(12) 0.292(17) 0.140(11) -0.100(12) 0.029(8) -0.159(13)
F7A 0.44(3) 0.103(7) 0.163(10) -0.123(12) -0.179(13) 0.015(7)
F8A 0.191(7) 0.216(10) 0.268(16) -0.050(6) -0.137(9) -0.102(11)
F9A 0.304(12) 0.172(12) 0.142(7) -0.084(10) -0.030(8) -0.101(8)
F10A 0.260(11) 0.235(9) 0.117(8) -0.023(8) 0.041(6) -0.111(8)
F11A 0.251(12) 0.247(9) 0.047(3) -0.070(8) -0.019(5) -0.009(5)
F12A 0.318(10) 0.315(19) 0.070(5) -0.098(9) -0.029(7) -0.084(8)
F13A 0.234(18) 0.148(10) 0.112(7) -0.082(12) -0.029(9) -0.059(6)
F14A 0.125(7) 0.33(3) 0.152(14) -0.059(10) 0.029(7) -0.173(17)
F15A 0.28(2) 0.190(14) 0.132(14) 0.022(13) -0.120(16) -0.083(9)
F16A 0.236(15) 0.33(2) 0.087(6) -0.027(13) -0.049(8) -0.061(10)
F17A 0.136(5) 0.196(10) 0.123(6) -0.061(6) 0.017(4) -0.098(7)
F18A 0.29(2) 0.318(18) 0.198(12) -0.195(17) 0.067(11) -0.201(13)
O1 0.0840(13) 0.0768(13) 0.0509(10) -0.0240(11) -0.0214(9) -0.0138(9)
O2 0.0665(12) 0.0786(13) 0.0612(11) 0.0021(10) -0.0210(9) -0.0279(10)
O3 0.0581(11) 0.0783(13) 0.0607(11) -0.0154(9) -0.0065(8) -0.0361(10)
O4 0.0727(12) 0.0677(12) 0.0575(11) -0.0011(9) -0.0217(9) -0.0262(9)
O5 0.1126(18) 0.1132(18) 0.0669(13) -0.0661(15) 0.0019(12) -0.0309(13)
O6 0.1099(17) 0.0967(16) 0.0781(14) -0.0568(14) -0.0081(12) -0.0366(13)
N1 0.0575(12) 0.0606(13) 0.0489(11) -0.0162(10) -0.0093(9) -0.0185(10)
N2 0.0619(14) 0.0812(16) 0.0677(14) -0.0205(12) -0.0142(11) -0.0335(12)
N3 0.0925(18) 0.0583(14) 0.0669(15) -0.0211(13) -0.0246(13) -0.0157(12)
C1 0.0589(16) 0.0769(19) 0.0531(14) -0.0079(14) -0.0158(12) -0.0249(14)
C2 0.081(2) 0.096(2) 0.0493(15) -0.0209(17) -0.0143(14) -0.0228(16)
C3 0.079(2) 0.124(3) 0.0612(18) -0.019(2) -0.0161(16) -0.0440(19)
C4 0.0644(18) 0.109(3) 0.0738(19) -0.0169(17) -0.0128(15) -0.0473(19)
C5 0.078(2) 0.106(3) 0.0636(18) -0.0318(19) -0.0124(15) -0.0278(18)
C6 0.081(2) 0.103(2) 0.0524(15) -0.0294(18) -0.0194(14) -0.0226(16)
C7 0.095(3) 0.153(4) 0.091(3) -0.043(3) -0.017(2) -0.061(3)
C8 0.0598(16) 0.0628(16) 0.0622(15) -0.0025(13) -0.0154(12) -0.0288(14)
C9 0.085(2) 0.225(5) 0.085(2) -0.069(3) 0.0042(19) -0.079(3)
C10 0.101(3) 0.235(6) 0.092(3) -0.066(3) -0.003(2) -0.087(3)
C11 0.082(2) 0.094(2) 0.0700(19) -0.0173(18) -0.0098(16) -0.0356(18)
C12 0.098(3) 0.173(4) 0.095(3) -0.073(3) 0.012(2) -0.060(3)
C13 0.096(3) 0.151(4) 0.088(2) -0.055(3) -0.008(2) -0.055(3)
C14 0.110(3) 0.157(4) 0.080(3) -0.029(3) -0.005(2) -0.050(3)
C15 0.0507(14) 0.0674(17) 0.0497(13) -0.0070(12) -0.0079(11) -0.0277(13)
C16 0.0671(17) 0.0760(19) 0.0465(14) -0.0122(14) -0.0157(12) -0.0195(13)
C17 0.081(2) 0.0674(18) 0.0551(15) -0.0225(15) -0.0184(14) -0.0124(14)
C18 0.0765(19) 0.078(2) 0.0614(16) -0.0232(15) -0.0194(14) -0.0234(15)
C19 0.102(2) 0.081(2) 0.0543(16) -0.0210(18) -0.0329(16) -0.0164(15)
C20 0.094(2) 0.0670(18) 0.0544(16) -0.0190(16) -0.0221(15) -0.0163(14)
C21 0.140(4) 0.100(3) 0.088(3) -0.046(3) -0.043(3) -0.026(2)
C22 0.0718(18) 0.0610(16) 0.0487(14) -0.0078(13) -0.0186(12) -0.0173(12)
C23 0.085(2) 0.130(3) 0.076(2) -0.023(2) -0.0173(17) -0.051(2)
C24 0.144(4) 0.140(4) 0.077(2) -0.016(3) -0.039(2) -0.053(3)
C25 0.147(4) 0.103(3) 0.0523(19) 0.003(3) -0.016(2) -0.0240(19)
C26 0.109(3) 0.160(5) 0.073(3) -0.046(3) 0.016(2) -0.019(3)
C27 0.093(3) 0.135(3) 0.070(2) -0.052(2) -0.0109(18) -0.022(2)
C28 0.246(7) 0.166(5) 0.063(3) 0.008(5) -0.018(4) -0.040(4)
C29 0.088(2) 0.099(2) 0.0555(17) -0.047(2) 0.0005(15) -0.0222(17)
C30 0.078(2) 0.142(4) 0.070(2) -0.027(2) -0.0080(17) -0.034(2)
C31 0.086(2) 0.120(3) 0.074(2) -0.012(2) -0.0026(18) -0.035(2)
C32 0.093(2) 0.097(3) 0.0602(18) -0.029(2) -0.0028(17) -0.0261(18)
C33 0.107(3) 0.100(3) 0.067(2) -0.019(2) -0.0254(19) -0.0249(19)
C34 0.101(3) 0.088(2) 0.072(2) -0.016(2) -0.0161(19) -0.0269(18)
C35 0.137(4) 0.112(3) 0.080(3) -0.031(3) -0.012(3) -0.039(2)
C36 0.089(2) 0.072(2) 0.0759(19) -0.0342(17) -0.0187(17) -0.0303(16)
C37 0.146(4) 0.082(2) 0.095(3) 0.005(2) -0.049(3) -0.036(2)
C38 0.142(4) 0.106(3) 0.111(3) 0.018(3) -0.047(3) -0.060(3)
C39 0.099(3) 0.108(3) 0.088(2) -0.025(2) -0.0249(19) -0.054(2)
C40 0.120(3) 0.119(3) 0.096(3) -0.008(3) -0.054(2) -0.044(2)
C41 0.094(3) 0.114(3) 0.104(3) -0.002(2) -0.042(2) -0.058(2)
C42 0.141(4) 0.161(5) 0.106(3) -0.038(4) -0.024(3) -0.072(3)
F1B 0.167(12) 0.232(12) 0.33(3) 0.020(11) -0.176(16) -0.135(15)
F3B 0.156(12) 0.238(19) 0.158(12) -0.112(12) 0.047(10) -0.148(13)
F2B 0.168(11) 0.200(11) 0.090(6) -0.117(9) -0.015(5) -0.049(5)
F8B 0.37(3) 0.116(9) 0.146(10) -0.088(12) -0.183(15) 0.000(7)
F7B 0.155(8) 0.147(10) 0.138(7) -0.097(7) -0.006(5) -0.064(7)
F9B 0.174(8) 0.137(11) 0.224(18) -0.012(7) -0.062(9) -0.122(13)
F14B 0.259(12) 0.146(9) 0.168(11) 0.043(8) -0.063(9) -0.099(8)
F15B 0.294(15) 0.135(6) 0.060(3) -0.081(8) -0.006(6) -0.032(3)
F13B 0.226(10) 0.218(14) 0.144(10) -0.109(10) -0.013(7) -0.094(10)
F18B 0.282(19) 0.34(2) 0.183(15) 0.165(17) -0.127(15) -0.200(17)
F16B 0.185(8) 0.184(10) 0.105(6) -0.033(7) -0.067(6) -0.072(7)
F17B 0.39(3) 0.30(2) 0.102(8) -0.23(2) 0.049(14) -0.094(11)
F10B 0.42(3) 0.224(10) 0.096(9) -0.018(13) 0.003(17) -0.101(9)
F12B 0.50(2) 0.31(3) 0.124(12) 0.02(2) -0.163(17) -0.077(14)
F11B 0.356(18) 0.27(3) 0.084(11) -0.09(2) 0.098(11) -0.052(13)
F5B 0.174(11) 0.214(11) 0.104(8) 0.054(9) -0.005(7) -0.098(8)
F4B 0.191(15) 0.198(9) 0.090(8) -0.080(9) 0.024(8) -0.031(6)
F6B 0.152(8) 0.299(18) 0.079(5) -0.060(9) -0.011(5) -0.089(9)

loop_
_atom_type_symbol
_atom_type_description
_atom_type_scat_dispersion_real
_atom_type_scat_dispersion_imag
_atom_type_scat_source
C C 0.0033 0.0016 'International Tables Vol C Tables 4.2.6.8 and 6.1.1.4'
H H 0.0000 0.0000 'International Tables Vol C Tables 4.2.6.8 and 6.1.1.4'
F F 0.0171 0.0103 'International Tables Vol C Tables 4.2.6.8 and 6.1.1.4'
N N 0.0061 0.0033 'International Tables Vol C Tables 4.2.6.8 and 6.1.1.4'
O O 0.0106 0.0060 'International Tables Vol C Tables 4.2.6.8 and 6.1.1.4'
P P 0.1023 0.0942 'International Tables Vol C Tables 4.2.6.8 and 6.1.1.4'

loop_
_geom_angle_atom_site_label_1
_geom_angle_atom_site_label_2
_geom_angle_atom_site_label_3
_geom_angle
O2 P1 O1 98.79(11)
O2 P1 N1 109.73(12)
O2 P1 N3 111.74(13)
N1 P1 O1 111.78(12)
N1 P1 N3 116.95(13)
N3 P1 O1 106.31(12)
O4 P2 O3 99.42(11)
N1 P2 O3 111.82(11)
N1 P2 O4 109.86(11)
N2 P2 O3 106.23(12)
N2 P2 O4 110.87(12)
N2 P2 N1 117.16(13)
O6 P3 O5 94.47(12)
N2 P3 O5 111.37(15)
N2 P3 O6 110.74(13)
N3 P3 O5 111.60(15)
N3 P3 O6 110.74(14)
N3 P3 N2 115.92(13)
C1 O1 P1 126.59(18)
C8 O2 P1 127.04(18)
C15 O3 P2 123.62(15)
C22 O4 P2 123.54(17)
C29 O5 P3 120.19(19)
C36 O6 P3 123.21(19)
P2 N1 P1 120.25(14)
P2 N2 P3 121.42(15)
P3 N3 P1 122.96(16)
C2 C1 O1 116.0(3)
C2 C1 C6 120.5(3)
C6 C1 O1 123.4(2)
C1 C2 H2 120.1
C1 C2 C3 119.7(3)
C3 C2 H2 120.1
C2 C3 H3 119.7
C4 C3 C2 120.5(3)
C4 C3 H3 119.7
C3 C4 C5 118.9(3)
C3 C4 C7 121.1(3)
C5 C4 C7 120.0(3)
C4 C5 H5 119.3
C6 C5 C4 121.4(3)
C6 C5 H5 119.3
C1 C6 H6 120.6
C5 C6 C1 118.8(3)
C5 C6 H6 120.6
F1A C7 C4 114.1(7)
F1A C7 F2B 129.2(9)
F2A C7 F1A 102.6(8)
F2A C7 C4 110.8(6)
F2A C7 F2B 75.3(9)
F3A C7 F1A 106.9(9)
F3A C7 F2A 109.0(10)
F3A C7 C4 112.8(6)
F3A C7 F1B 125.6(12)
F3A C7 F2B 36.6(10)
F1B C7 F1A 73.2(11)
F1B C7 F2A 30.5(13)
F1B C7 C4 116.1(9)
F1B C7 F2B 100.1(11)
F3B C7 F1A 40.2(11)
F3B C7 F2A 130.7(11)
F3B C7 F3A 70.5(10)
F3B C7 C4 114.3(9)
F3B C7 F1B 107.9(12)
F3B C7 F2B 103.1(11)
F2B C7 C4 113.7(6)
C9 C8 O2 123.6(3)
C9 C8 C13 119.7(3)
C13 C8 O2 116.5(3)
C8 C9 H9 120.2
C8 C9 C10 119.6(4)
C10 C9 H9 120.2
C9 C10 H10 119.1
C11 C10 C9 121.7(4)
C11 C10 H10 119.1
C10 C11 C12 117.9(3)
C10 C11 C14 121.7(4)
C12 C11 C14 120.4(4)
C11 C12 H12 119.3
C11 C12 C13 121.4(4)
C13 C12 H12 119.3
C8 C13 C12 119.7(4)
C8 C13 H13 120.1
C12 C13 H13 120.1
F4A C14 C11 109.8(11)
F4A C14 F4B 24.1(18)
F5A C14 F4A 104.6(12)
F5A C14 C11 115.0(9)
F5A C14 F4B 81.8(15)
F6A C14 F4A 104.4(13)
F6A C14 F5A 107.2(12)
F6A C14 C11 114.7(10)
F6A C14 F5B 88.1(15)
F6A C14 F4B 119.4(19)
F5B C14 F4A 127.7(15)
F5B C14 F5A 26.0(16)
F5B C14 C11 110.0(8)
F5B C14 F4B 106.6(11)
F4B C14 C11 114.1(12)
F6B C14 F4A 84.9(16)
F6B C14 F5A 123.9(14)
F6B C14 F6A 22.5(19)
F6B C14 C11 112.6(9)
F6B C14 F5B 109.0(11)
F6B C14 F4B 104.1(13)
C16 C15 O3 120.9(2)
C16 C15 C20 121.3(3)
C20 C15 O3 117.6(3)
C15 C16 H16 120.4
C15 C16 C17 119.2(3)
C17 C16 H16 120.4
C16 C17 H17 119.8
C16 C17 C18 120.4(3)
C18 C17 H17 119.8
C17 C18 C21 120.0(3)
C19 C18 C17 119.2(3)
C19 C18 C21 120.8(3)
C18 C19 H19 119.7
C20 C19 C18 120.5(3)
C20 C19 H19 119.7
C15 C20 H20 120.3
C19 C20 C15 119.4(3)
C19 C20 H20 120.3
F7A C21 F8A 107.5(9)
F7A C21 F9A 106.0(8)
F7A C21 C18 118.9(5)
F7A C21 F7B 45.6(8)
F7A C21 F9B 55.7(7)
F8A C21 C18 110.4(6)
F8A C21 F7B 70.6(8)
F9A C21 F8A 99.8(8)
F9A C21 C18 112.4(6)
F9A C21 F7B 137.9(6)
F9A C21 F9B 56.9(7)
F8B C21 F7A 122.5(7)
F8B C21 F8A 42.3(9)
F8B C21 F9A 58.0(8)
F8B C21 C18 118.0(6)
F8B C21 F7B 106.4(10)
F8B C21 F9B 107.4(9)
F7B C21 C18 109.2(6)
F9B C21 F8A 135.6(7)
F9B C21 C18 113.4(6)
F9B C21 F7B 100.8(8)
C23 C22 O4 118.2(3)
C27 C22 O4 119.7(3)
C27 C22 C23 121.9(3)
C22 C23 H23 120.7
C22 C23 C24 118.7(4)
C24 C23 H23 120.7
C23 C24 H24 119.8
C25 C24 C23 120.4(4)
C25 C24 H24 119.8
C24 C25 C28 120.8(6)
C26 C25 C24 119.6(4)
C26 C25 C28 119.6(6)
C25 C26 H26 119.6
C25 C26 C27 120.9(4)
C27 C26 H26 119.6
C22 C27 C26 118.5(4)
C22 C27 H27 120.7
C26 C27 H27 120.7
F10A C28 F11A 107.9(10)
F10A C28 F12A 104.0(12)
F10A C28 C25 115.5(10)
F10A C28 F10B 35.0(17)
F10A C28 F12B 125(2)
F10A C28 F11B 75.9(12)
F11A C28 F12A 102.1(10)
F11A C28 C25 113.2(8)
F11A C28 F10B 135.7(13)
F11A C28 F11B 38.3(14)
F12A C28 C25 113.0(8)
F10B C28 F12A 77.0(19)
F10B C28 C25 107.3(11)
F12B C28 F11A 78.3(18)
F12B C28 F12A 28(2)
F12B C28 C25 110.9(13)
F12B C28 F10B 103.6(16)
F12B C28 F11B 113.7(15)
F11B C28 F12A 130.9(15)
F11B C28 C25 110.6(10)
F11B C28 F10B 110.4(14)
C30 C29 O5 118.7(3)
C34 C29 O5 119.6(4)
C34 C29 C30 121.7(4)
C29 C30 H30 120.7
C29 C30 C31 118.6(4)
C31 C30 H30 120.7
C30 C31 H31 119.6
C32 C31 C30 120.8(4)
C32 C31 H31 119.6
C31 C32 C35 120.4(4)
C33 C32 C31 119.3(4)
C33 C32 C35 120.3(4)
C32 C33 H33 119.8
C32 C33 C34 120.5(4)
C34 C33 H33 119.8
C29 C34 C33 119.2(4)
C29 C34 H34 120.4
C33 C34 H34 120.4
F13A C35 F14A 104.9(11)
F13A C35 F15A 104.7(11)
F13A C35 C32 111.5(8)
F13A C35 F14B 67.5(9)
F13A C35 F13B 41.9(8)
F14A C35 C32 113.0(8)
F14A C35 F13B 131.9(10)
F15A C35 F14A 105.7(10)
F15A C35 C32 115.9(10)
F15A C35 F13B 67.0(10)
F14B C35 F14A 40.0(9)
F14B C35 F15A 128.0(11)
F14B C35 C32 114.3(7)
F14B C35 F13B 105.0(9)
F15B C35 F13A 131.7(9)
F15B C35 F14A 72.7(11)
F15B C35 F15A 38.1(11)
F15B C35 C32 113.4(7)
F15B C35 F14B 107.8(8)
F15B C35 F13B 103.1(9)
F13B C35 C32 112.3(6)
C37 C36 O6 119.8(3)
C41 C36 O6 119.6(3)
C41 C36 C37 120.3(3)
C36 C37 H37 119.9
C36 C37 C38 120.1(4)
C38 C37 H37 119.9
C37 C38 H38 119.6
C39 C38 C37 120.8(4)
C39 C38 H38 119.6
C38 C39 C40 118.5(4)
C38 C39 C42 120.5(4)
C40 C39 C42 121.0(4)
C39 C40 H40 119.5
C39 C40 C41 121.0(4)
C41 C40 H40 119.5
C36 C41 C40 119.3(4)
C36 C41 H41 120.4
C40 C41 H41 120.4
F16A C42 F18A 108.9(10)
F16A C42 C39 116.2(8)
F16A C42 F16B 56.1(8)
F16A C42 F17B 47.8(9)
F17A C42 F16A 103.3(9)
F17A C42 F18A 102.6(8)
F17A C42 C39 113.3(6)
F17A C42 F16B 134.5(7)
F17A C42 F17B 61.3(11)
F18A C42 C39 111.3(7)
F18B C42 F16A 127.5(11)
F18B C42 F17A 51.2(12)
F18B C42 F18A 53.2(9)
F18B C42 C39 116.1(7)
F18B C42 F16B 105.9(10)
F18B C42 F17B 107.5(12)
F16B C42 F18A 58.6(8)
F16B C42 C39 112.1(6)
F16B C42 F17B 102.4(11)
F17B C42 F18A 136.9(9)
F17B C42 C39 111.7(8)

loop_
_geom_bond_atom_site_label_1
_geom_bond_atom_site_label_2
_geom_bond_distance
P1 O1 1.588(2)
P1 O2 1.574(2)
P1 N1 1.574(2)
P1 N3 1.574(3)
P2 O3 1.5829(18)
P2 O4 1.575(2)
P2 N1 1.570(2)
P2 N2 1.570(2)
P3 O5 1.582(2)
P3 O6 1.577(2)
P3 N2 1.573(3)
P3 N3 1.571(3)
F1A C7 1.291(8)
F2A C7 1.290(8)
F3A C7 1.281(9)
F4A C14 1.324(12)
F5A C14 1.319(12)
F6A C14 1.304(12)
F7A C21 1.261(7)
F8A C21 1.320(9)
F9A C21 1.297(8)
F10A C28 1.285(12)
F11A C28 1.333(10)
F12A C28 1.358(12)
F13A C35 1.290(11)
F14A C35 1.307(10)
F15A C35 1.297(11)
F16A C42 1.300(11)
F17A C42 1.291(9)
F18A C42 1.317(10)
O1 C1 1.391(3)
O2 C8 1.394(3)
O3 C15 1.398(3)
O4 C22 1.401(3)
O5 C29 1.412(4)
O6 C36 1.391(4)
C1 C2 1.371(4)
C1 C6 1.384(4)
C2 H2 0.9300
C2 C3 1.379(5)
C3 H3 0.9300
C3 C4 1.376(5)
C4 C5 1.376(4)
C4 C7 1.487(5)
C5 H5 0.9300
C5 C6 1.372(4)
C6 H6 0.9300
C7 F1B 1.289(11)
C7 F3B 1.272(10)
C7 F2B 1.330(11)
C8 C9 1.337(5)
C8 C13 1.348(4)
C9 H9 0.9300
C9 C10 1.385(5)
C10 H10 0.9300
C10 C11 1.331(5)
C11 C12 1.354(5)
C11 C14 1.478(5)
C12 H12 0.9300
C12 C13 1.371(5)
C13 H13 0.9300
C14 F5B 1.317(10)
C14 F4B 1.325(12)
C14 F6B 1.302(11)
C15 C16 1.364(4)
C15 C20 1.373(4)
C16 H16 0.9300
C16 C17 1.373(4)
C17 H17 0.9300
C17 C18 1.383(4)
C18 C19 1.380(4)
C18 C21 1.471(5)
C19 H19 0.9300
C19 C20 1.365(4)
C20 H20 0.9300
C21 F8B 1.244(9)
C21 F7B 1.346(9)
C21 F9B 1.318(9)
C22 C23 1.356(4)
C22 C27 1.345(5)
C23 H23 0.9300
C23 C24 1.378(5)
C24 H24 0.9300
C24 C25 1.358(7)
C25 C26 1.350(7)
C25 C28 1.477(6)
C26 H26 0.9300
C26 C27 1.380(6)
C27 H27 0.9300
C28 F10B 1.355(13)
C28 F12B 1.307(14)
C28 F11B 1.351(14)
C29 C30 1.369(5)
C29 C34 1.350(5)
C30 H30 0.9300
C30 C31 1.377(6)
C31 H31 0.9300
C31 C32 1.368(5)
C32 C33 1.368(5)
C32 C35 1.478(5)
C33 H33 0.9300
C33 C34 1.382(5)
C34 H34 0.9300
C35 F14B 1.291(10)
C35 F15B 1.282(8)
C35 F13B 1.325(9)
C36 C37 1.356(5)
C36 C41 1.342(5)
C37 H37 0.9300
C37 C38 1.359(6)
C38 H38 0.9300
C38 C39 1.357(6)
C39 C40 1.358(6)
C39 C42 1.478(5)
C40 H40 0.9300
C40 C41 1.379(5)
C41 H41 0.9300
C42 F18B 1.269(10)
C42 F16B 1.301(8)
C42 F17B 1.304(11)

loop_
_geom_hbond_atom_site_label_D
_geom_hbond_atom_site_label_H
_geom_hbond_atom_site_label_A
_geom_hbond_site_symmetry_A
_geom_hbond_distance_DH
_geom_hbond_distance_HA
_geom_hbond_distance_DA
_geom_hbond_angle_DHA
C13 H13 F7A 2_666 0.93 2.64 3.475(14) 149
C13 H13 F7B 2_666 0.93 2.52 3.316(11) 144
C37 H37 F7A 1_565 0.93 2.33 3.149(8) 146

loop_
_geom_torsion_atom_site_label_1
_geom_torsion_atom_site_label_2
_geom_torsion_atom_site_label_3
_geom_torsion_atom_site_label_4
_geom_torsion
P1 O1 C1 C2 -172.4(2)
P1 O1 C1 C6 7.5(4)
P1 O2 C8 C9 41.2(5)
P1 O2 C8 C13 -144.0(3)
P2 O3 C15 C16 -75.8(3)
P2 O3 C15 C20 107.8(3)
P2 O4 C22 C23 -96.7(3)
P2 O4 C22 C27 87.9(4)
P3 O5 C29 C30 -95.9(4)
P3 O5 C29 C34 86.9(4)
P3 O6 C36 C37 -96.7(4)
P3 O6 C36 C41 89.0(4)
O1 P1 O2 C8 164.1(2)
O1 P1 N1 P2 105.08(16)
O1 P1 N3 P3 -113.22(18)
O1 C1 C2 C3 179.5(3)
O1 C1 C6 C5 179.8(3)
O2 P1 O1 C1 -67.0(2)
O2 P1 N1 P2 -146.37(14)
O2 P1 N3 P3 140.03(17)
O2 C8 C9 C10 176.0(4)
O2 C8 C13 C12 -176.8(4)
O3 P2 O4 C22 -178.3(2)
O3 P2 N1 P1 -99.69(16)
O3 P2 N2 P3 102.25(17)
O3 C15 C16 C17 -174.9(2)
O3 C15 C20 C19 174.7(3)
O4 P2 O3 C15 79.2(2)
O4 P2 N1 P1 150.91(14)
O4 P2 N2 P3 -150.68(15)
O4 C22 C23 C24 -175.1(3)
O4 C22 C27 C26 175.4(4)
O5 P3 O6 C36 179.9(3)
O5 P3 N2 P2 -111.19(18)
O5 P3 N3 P1 116.65(19)
O5 C29 C30 C31 -177.0(3)
O5 C29 C34 C33 176.8(3)
O6 P3 O5 C29 175.6(3)
O6 P3 N2 P2 145.06(16)
O6 P3 N3 P1 -139.50(18)
O6 C36 C37 C38 -176.9(4)
O6 C36 C41 C40 176.3(3)
N1 P1 O1 C1 48.4(3)
N1 P1 O2 C8 47.0(3)
N1 P1 N3 P3 12.4(2)
N1 P2 O3 C15 -36.7(2)
N1 P2 O4 C22 -60.9(2)
N1 P2 N2 P3 -23.5(2)
N2 P2 O3 C15 -165.6(2)
N2 P2 O4 C22 70.2(2)
N2 P2 N1 P1 23.3(2)
N2 P3 O5 C29 61.3(3)
N2 P3 O6 C36 -65.3(3)
N2 P3 N3 P1 -12.3(2)
N3 P1 O1 C1 177.2(2)
N3 P1 O2 C8 -84.4(3)
N3 P1 N1 P2 -17.8(2)
N3 P3 O5 C29 -70.0(3)
N3 P3 O6 C36 64.8(3)
N3 P3 N2 P2 17.8(2)
C1 C2 C3 C4 0.5(5)
C2 C1 C6 C5 -0.3(5)
C2 C3 C4 C5 0.0(5)
C2 C3 C4 C7 177.9(4)
C3 C4 C5 C6 -0.8(5)
C3 C4 C7 F1A 5.8(12)
C3 C4 C7 F2A -109.5(7)
C3 C4 C7 F3A 128.1(15)
C3 C4 C7 F1B -76.6(17)
C3 C4 C7 F3B 50.0(17)
C3 C4 C7 F2B 168.0(10)
C4 C5 C6 C1 0.9(5)
C5 C4 C7 F1A -176.4(10)
C5 C4 C7 F2A 68.3(8)
C5 C4 C7 F3A -54.1(15)
C5 C4 C7 F1B 101.2(17)
C5 C4 C7 F3B -132.1(16)
C5 C4 C7 F2B -14.2(11)
C6 C1 C2 C3 -0.4(5)
C7 C4 C5 C6 -178.6(4)
C8 C9 C10 C11 -0.5(9)
C9 C8 C13 C12 -1.8(7)
C9 C10 C11 C12 0.0(8)
C9 C10 C11 C14 -176.6(5)
C10 C11 C12 C13 -0.5(7)
C10 C11 C14 F4A -100.9(16)
C10 C11 C14 F5A 141.4(16)
C10 C11 C14 F6A 16.3(17)
C10 C11 C14 F5B 113.7(17)
C10 C11 C14 F4B -126.6(17)
C10 C11 C14 F6B -8.2(17)
C11 C12 C13 C8 1.4(8)
C12 C11 C14 F4A 82.5(16)
C12 C11 C14 F5A -35.2(17)
C12 C11 C14 F6A -160.3(16)
C12 C11 C14 F5B -62.9(17)
C12 C11 C14 F4B 56.9(17)
C12 C11 C14 F6B 175.3(16)
C13 C8 C9 C10 1.4(7)
C14 C11 C12 C13 176.2(5)
C15 C16 C17 C18 0.1(4)
C16 C15 C20 C19 -1.7(4)
C16 C17 C18 C19 -1.1(5)
C16 C17 C18 C21 177.5(3)
C17 C18 C19 C20 0.7(5)
C17 C18 C21 F7A -0.7(15)
C17 C18 C21 F8A 124.2(10)
C17 C18 C21 F9A -125.3(10)
C17 C18 C21 F8B 170.1(14)
C17 C18 C21 F7B 48.5(9)
C17 C18 C21 F9B -63.1(12)
C18 C19 C20 C15 0.7(5)
C19 C18 C21 F7A 177.9(14)
C19 C18 C21 F8A -57.2(10)
C19 C18 C21 F9A 53.2(11)
C19 C18 C21 F8B -11.4(15)
C19 C18 C21 F7B -133.0(9)
C19 C18 C21 F9B 115.4(11)
C20 C15 C16 C17 1.3(4)
C21 C18 C19 C20 -177.8(3)
C22 C23 C24 C25 -0.6(7)
C23 C22 C27 C26 0.1(6)
C23 C24 C25 C26 0.5(7)
C23 C24 C25 C28 -179.9(5)
C24 C25 C26 C27 -0.1(8)
C24 C25 C28 F10A 106.2(14)
C24 C25 C28 F11A -128.8(9)
C24 C25 C28 F12A -13.4(14)
C24 C25 C28 F10B 69(2)
C24 C25 C28 F12B -43(2)
C24 C25 C28 F11B -170.1(18)
C25 C26 C27 C22 -0.2(8)
C26 C25 C28 F10A -74.2(15)
C26 C25 C28 F11A 50.8(10)
C26 C25 C28 F12A 166.2(12)
C26 C25 C28 F10B -111(2)
C26 C25 C28 F12B 137(2)
C26 C25 C28 F11B 9.5(19)
C27 C22 C23 C24 0.3(6)
C28 C25 C26 C27 -179.7(5)
C29 C30 C31 C32 0.5(6)
C30 C29 C34 C33 -0.2(6)
C30 C31 C32 C33 -0.8(6)
C30 C31 C32 C35 -179.6(4)
C31 C32 C33 C34 0.5(6)
C31 C32 C35 F13A 77.2(15)
C31 C32 C35 F14A -40.8(17)
C31 C32 C35 F15A -163.1(18)
C31 C32 C35 F14B 3.0(13)
C31 C32 C35 F15B -121.1(11)
C31 C32 C35 F13B 122.5(12)
C32 C33 C34 C29 0.0(6)
C33 C32 C35 F13A -101.7(15)
C33 C32 C35 F14A 140.4(16)
C33 C32 C35 F15A 18.1(18)
C33 C32 C35 F14B -175.8(12)
C33 C32 C35 F15B 60.1(12)
C33 C32 C35 F13B -56.3(13)
C34 C29 C30 C31 0.0(6)
C35 C32 C33 C34 179.4(4)
C36 C37 C38 C39 2.2(8)
C37 C36 C41 C40 2.1(6)
C37 C38 C39 C40 -1.0(7)
C37 C38 C39 C42 178.8(5)
C38 C39 C40 C41 0.4(7)
C38 C39 C42 F16A 168.6(12)
C38 C39 C42 F17A 49.1(10)
C38 C39 C42 F18A -65.9(13)
C38 C39 C42 F18B -7.6(18)
C38 C39 C42 F16B -129.5(8)
C38 C39 C42 F17B 116.2(16)
C39 C40 C41 C36 -1.0(7)
C40 C39 C42 F16A -11.6(14)
C40 C39 C42 F17A -131.1(8)
C40 C39 C42 F18A 113.8(12)
C40 C39 C42 F18B 172.2(17)
C40 C39 C42 F16B 50.2(9)
C40 C39 C42 F17B -64.1(16)
C41 C36 C37 C38 -2.7(7)
C42 C39 C40 C41 -179.4(4)

_cod_database_fobs_code 2243122
